data_4123958
loop_
_publ_author_name
'Li, H.-L.'
'Kim, J.'
'O'Keeffe, M.'
'Groy, T.L.'
'Yaghi, O.M.'

_publ_section_title
;
 20 A (Cd4 In16 S35)(14-) supertetrahedral T4 clusters as building units
 in decorated cristobalite frameworks
;
_journal_name_full 'Journal of the American Chemical Society'
_journal_page_first 4867
_journal_page_last 4868
_journal_volume 123
_journal_year 2001
_chemical_formula_sum 'Cd4 In16 S33'
_chemical_name_systematic
;
(Cd4 In16 S33) (H2 O)20 ((N2 C4 H8) ((N H2) C3 H6)2)2.5
;
_space_group_IT_number 142
_symmetry_space_group_name_Hall '-I 4bd 2c'
_symmetry_space_group_name_H-M 'I 41/a c d :2'
_cell_angle_alpha 90
_cell_angle_beta 90
_cell_angle_gamma 90
_cell_formula_units_Z 8
_cell_length_a 23.58
_cell_length_b 23.58
_cell_length_c 43.922
_cell_volume 24421.352
_citation_journal_id_ASTM JACSAT
_cod_data_source_file Li_JACSAT_2001_1112.cif
_cod_data_source_block Cd4In16S33
_cod_original_cell_volume 24421.35
_cod_database_code 4123958

loop_
_symmetry_equiv_pos_as_xyz
x,y,z
-y+1/4,x+3/4,z+1/4
-x+1/2,-y,z+1/2
y+1/4,-x+1/4,z+3/4
x,-y,-z+1/2
y+1/4,x+3/4,-z+3/4
-x+1/2,y,-z
-y+1/4,-x+1/4,-z+1/4
-x,-y,-z
y-1/4,-x-3/4,-z-1/4
x-1/2,y,-z-1/2
-y-1/4,x-1/4,-z-3/4
-x,y,z-1/2
-y-1/4,-x-3/4,z-3/4
x-1/2,-y,z
y-1/4,x-1/4,z-1/4
x+1/2,y+1/2,z+1/2
-y+3/4,x+5/4,z+3/4
-x+1,-y+1/2,z+1
y+3/4,-x+3/4,z+5/4
x+1/2,-y+1/2,-z+1
y+3/4,x+5/4,-z+5/4
-x+1,y+1/2,-z+1/2
-y+3/4,-x+3/4,-z+3/4
-x+1/2,-y+1/2,-z+1/2
y+1/4,-x-1/4,-z+1/4
x,y+1/2,-z
-y+1/4,x+1/4,-z-1/4
-x+1/2,y+1/2,z
-y+1/4,-x-1/4,z-1/4
x,-y+1/2,z+1/2
y+1/4,x+1/4,z+1/4

loop_
_atom_site_label
_atom_site_type_symbol
_atom_site_fract_x
_atom_site_fract_y
_atom_site_fract_z
_atom_site_occupancy
_atom_site_U_iso_or_equiv
In4 In+3 0.9359 0.69398 0.02819 0.8 0.0
S10 S-2 0 0.75 -0.0024 1 0.0
S6 S-2 0.7619 0.7653 0.12569 1 0.0
S8 S-2 0.7681 0.8844 0.18905 1 0.0
In1 In+3 0.94281 0.81519 0.09216 0.8 0.0
Cd2 Cd+2 0.81608 0.70178 0.09309 0.2 0.0
Cd1 Cd+2 0.94281 0.81519 0.09216 0.2 0.0
Cd5 Cd+2 0.8115 0.5872 0.03025 0.2 0.0
S4 S-2 0.0061 0.8735 0.05851 1 0.0
Cd3 Cd+2 0.82393 0.82218 0.15766 0.2 0.0
In3 In+3 0.82393 0.82218 0.15766 0.8 0.0
S2 S-2 0.8763 0.7591 0.05903 1 0.0
In2 In+3 0.81608 0.70178 0.09309 0.8 0.0
S3 S-2 0.8843 0.8815 0.12418 1 0.0
S7 S-2 0.7514 0.6485 0.06193 1 0.0
S9 S-2 0.8724 0.6413 -0.0042 1 0.0
In5 In+3 0.8115 0.5872 0.03025 0.8 0.0
S1 S-2 0 0.75 0.125 1 0.0
S5 S-2 0.75 0.5254 0 1 0.0
Cd4 Cd+2 0.9359 0.69398 0.02819 0.2 0.0
